data_2240862
loop_
_publ_author_name
'Viswanathan, Vijayan'
'Rao, Naga Siva'
'Raghunathan, Raghavachary'
'Velmurugan, Devadasan'

_publ_section_title
;
 Crystal structures of two triazola-dioxola-benzenacyclononaphanes
;
_journal_coeditor_code SU5103
_journal_issue 7
_journal_name_full 'Acta Crystallographica Section E'
_journal_page_first 827
_journal_page_last 831
_journal_paper_doi 10.1107/S205698901501141X
_journal_volume 71
_journal_year 2015
_chemical_formula_iupac 'C24 H29 N5 O7 S'
_chemical_formula_moiety 'C24 H29 N5 O7 S'
_chemical_formula_sum 'C24 H29 N5 O7 S'
_chemical_formula_weight 531.58
_chemical_name_systematic
(<i>Z</i>)-3^2^,3^2^-Dimethyl-2^7^-nitro-2^5^,2^6^,2^7^,2^7a^,3^3a^,3^5^,3^6^,3^6a^-octahydro-2^1^<i>H</i>,2^3^<i>H</i>,6^1^<i>H</i>-4,9-dioxa-2(5,6)-pyrrolo[1,2-<i>c</i>]thiazola-6(4,1)-triazola-3(5,6)-furo[2,3-<i>d</i>][1,3]dioxola-1(1,2)-benzenacyclononaphane
_space_group_crystal_system monoclinic
_space_group_IT_number 4
_space_group_name_Hall 'P 2yb'
_space_group_name_H-M_alt 'P 1 21 1'
_symmetry_space_group_name_Hall 'P 2yb'
_symmetry_space_group_name_H-M 'P 1 21 1'
_atom_sites_solution_hydrogens geom
_audit_creation_method SHELXL-2014/6
_cell_angle_alpha 90
_cell_angle_beta 101.122(5)
_cell_angle_gamma 90
_cell_formula_units_Z 2
_cell_length_a 8.756(5)
_cell_length_b 10.811(5)
_cell_length_c 13.569(5)
_cell_measurement_reflns_used 4712
_cell_measurement_temperature 293(2)
_cell_measurement_theta_max 22.29
_cell_measurement_theta_min 1.53
_cell_volume 1260.3(10)
_computing_cell_refinement
;
SAINT (Bruker, 2008)
;
_computing_data_collection
;
APEX2 (Bruker, 2008)
;
_computing_data_reduction
;
SAINT (Bruker, 2008)
;
_computing_molecular_graphics
;
PLATON (Spek, 2009) and Mercury (Macrae <i>et al.</i>,  2008)
;
_computing_publication_material
;
SHELXL2014 (Sheldrick, 2015) and PLATON (Spek, 2009)
;
_computing_structure_refinement
;
SHELXL2014 (Sheldrick, 2015)
;
_computing_structure_solution
;
SHELXS97 (Sheldrick, 2008)
;
_diffrn_ambient_temperature 293(2)
_diffrn_measured_fraction_theta_full 0.999
_diffrn_measured_fraction_theta_max 0.993
_diffrn_measurement_device_type 'Bruker SMART APEXII area-detector'
_diffrn_measurement_method '\w and \f scans'
_diffrn_radiation_monochromator graphite
_diffrn_radiation_source 'fine-focus sealed tube'
_diffrn_radiation_type MoK\a
_diffrn_radiation_wavelength 0.71073
_diffrn_reflns_av_R_equivalents 0.0412
_diffrn_reflns_av_sigmaI/netI 0.0629
_diffrn_reflns_limit_h_max 11
_diffrn_reflns_limit_h_min -11
_diffrn_reflns_limit_k_max 14
_diffrn_reflns_limit_k_min -13
_diffrn_reflns_limit_l_max 18
_diffrn_reflns_limit_l_min -17
_diffrn_reflns_number 11813
_diffrn_reflns_theta_full 25.242
_diffrn_reflns_theta_max 28.286
_diffrn_reflns_theta_min 1.529
_exptl_absorpt_coefficient_mu 0.183
_exptl_absorpt_correction_T_max 0.9820
_exptl_absorpt_correction_T_min 0.9644
_exptl_absorpt_correction_type multi-scan
_exptl_absorpt_process_details
;
(<i>SADABS</i>; Bruker, 2008)
;
_exptl_crystal_colour colourless
_exptl_crystal_density_diffrn 1.401
_exptl_crystal_description block
_exptl_crystal_F_000 560
_exptl_crystal_size_max 0.20
_exptl_crystal_size_mid 0.15
_exptl_crystal_size_min 0.10
_refine_diff_density_max 0.166
_refine_diff_density_min -0.236
_refine_ls_abs_structure_details
;
Flack <i>x</i> determined using 794 quotients
[(<i>I</i>^+^)-(<i>I</i>^-^)]/[(<i>I</i>^+^)+(<i>I</i>^-^)]
(Parsons <i>et al.</i>,  2013)
;
_refine_ls_abs_structure_Flack -0.10(9)
_refine_ls_extinction_method none
_refine_ls_goodness_of_fit_ref 1.000
_refine_ls_hydrogen_treatment constr
_refine_ls_matrix_type full
_refine_ls_number_parameters 336
_refine_ls_number_reflns 4712
_refine_ls_number_restraints 1
_refine_ls_restrained_S_all 1.000
_refine_ls_R_factor_all 0.0912
_refine_ls_R_factor_gt 0.0460
_refine_ls_shift/su_max 0.000
_refine_ls_shift/su_mean 0.000
_refine_ls_structure_factor_coef Fsqd
_refine_ls_weighting_details 'w=1/[\s^2^(Fo^2^)+(0.0413P)^2^] where P=(Fo^2^+2Fc^2^)/3'
_refine_ls_weighting_scheme calc
_refine_ls_wR_factor_gt 0.0873
_refine_ls_wR_factor_ref 0.1029
_reflns_number_gt 2862
_reflns_number_total 4712
_reflns_threshold_expression 'I > 2\s(I)'
_cod_data_source_file su5103sup1.cif
_cod_data_source_block II
_cod_database_code 2240862
_shelx_space_group_comment
;
The symmetry employed for this shelxl refinement is uniquely defined
by the following loop, which should always be used as a source of
symmetry information in preference to the above space-group names.
They are only intended as comments.
;
_shelxl_version_number 2014/6

loop_
_space_group_symop_operation_xyz
'x, y, z'
'-x, y+1/2, -z'

loop_
_atom_site_type_symbol
_atom_site_label
_atom_site_fract_x
_atom_site_fract_y
_atom_site_fract_z
_atom_site_U_iso_or_equiv
_atom_site_adp_type
_atom_site_calc_flag
_atom_site_occupancy
S S9 0.85963(16) -0.08380(12) 0.26658(11) 0.0856(5) Uani d 1
O O1 0.2482(4) -0.0495(3) 0.0593(3) 0.0996(13) Uani d 1
O O2 0.2983(4) -0.0548(3) 0.2195(3) 0.0873(11) Uani d 1
O O3 0.2622(3) 0.2632(2) 0.11689(17) 0.0547(7) Uani d 1
O O4 0.2164(3) 0.4638(3) 0.06070(18) 0.0578(7) Uani d 1
O O5 0.2374(4) 0.5327(2) 0.2191(2) 0.0631(8) Uani d 1
O O6 0.2153(3) 0.2254(2) 0.31708(18) 0.0496(7) Uani d 1
O O7 0.8007(3) 0.2715(2) 0.43718(18) 0.0538(7) Uani d 1
N N1 0.7152(3) 0.1098(3) 0.1692(2) 0.0434(8) Uani d 1
N N2 0.3210(4) -0.0163(3) 0.1400(3) 0.0598(10) Uani d 1
N N3 0.4307(4) 0.0753(3) 0.4787(3) 0.0597(9) Uani d 1
N N4 0.5760(4) 0.0738(3) 0.5266(3) 0.0600(10) Uani d 1
N N5 0.6117(4) 0.1899(3) 0.5601(2) 0.0521(9) Uani d 1
C C1 0.7925(4) 0.3522(4) 0.3582(3) 0.0441(9) Uani d 1
C C2 0.8434(5) 0.4733(4) 0.3693(3) 0.0553(11) Uani d 1
H H2 0.8865 0.5038 0.4326 0.066 Uiso calc 1
C C3 0.8302(5) 0.5485(4) 0.2866(4) 0.0615(12) Uani d 1
H H3 0.8615 0.6307 0.2946 0.074 Uiso calc 1
C C4 0.7715(4) 0.5040(4) 0.1926(4) 0.0558(12) Uani d 1
H H4 0.7642 0.5551 0.1368 0.067 Uiso calc 1
C C5 0.7234(4) 0.3827(4) 0.1817(3) 0.0512(10) Uani d 1
H H5 0.6863 0.3518 0.1176 0.061 Uiso calc 1
C C6 0.7288(4) 0.3054(4) 0.2638(3) 0.0400(9) Uani d 1
C C7 0.6631(4) 0.1762(3) 0.2522(3) 0.0404(9) Uani d 1
H H7 0.7020 0.1310 0.3146 0.049 Uiso calc 1
C C8 0.8712(5) 0.0606(4) 0.1945(3) 0.0629(12) Uani d 1
H H8B 0.9400 0.1196 0.2348 0.076 Uiso calc 1
H H8A 0.9110 0.0431 0.1340 0.076 Uiso calc 1
C C10 0.6519(5) -0.0954(4) 0.2256(3) 0.0644(12) Uani d 1
H H10A 0.6232 -0.1768 0.1980 0.077 Uiso calc 1
H H10B 0.5990 -0.0806 0.2811 0.077 Uiso calc 1
C C11 0.6090(4) 0.0046(4) 0.1445(3) 0.0458(10) Uani d 1
H H11 0.6163 -0.0289 0.0784 0.055 Uiso calc 1
C C12 0.4536(4) 0.0711(3) 0.1392(3) 0.0405(9) Uani d 1
H H12 0.4314 0.1185 0.0765 0.049 Uiso calc 1
C C13 0.4804(4) 0.1625(3) 0.2271(2) 0.0359(8) Uani d 1
H H13 0.4481 0.1222 0.2844 0.043 Uiso calc 1
C C14 0.3855(4) 0.2812(3) 0.2042(2) 0.0377(8) Uani d 1
H H14 0.4542 0.3478 0.1900 0.045 Uiso calc 1
C C15 0.1637(5) 0.3661(3) 0.1128(3) 0.0474(10) Uani d 1
H H15 0.0560 0.3442 0.0832 0.057 Uiso calc 1
C C16 0.2264(5) 0.5744(4) 0.1192(3) 0.0458(10) Uani d 1
C C17 0.3722(5) 0.6412(5) 0.1111(4) 0.0824(16) Uani d 1
H H17A 0.4588 0.5852 0.1255 0.124 Uiso calc 1
H H17B 0.3881 0.7083 0.1582 0.124 Uiso calc 1
H H17C 0.3638 0.6731 0.0442 0.124 Uiso calc 1
C C18 0.0832(5) 0.6512(4) 0.0852(3) 0.0667(13) Uani d 1
H H18C 0.0792 0.6775 0.0171 0.100 Uiso calc 1
H H18B 0.0864 0.7224 0.1278 0.100 Uiso calc 1
H H18A -0.0075 0.6029 0.0888 0.100 Uiso calc 1
C C19 0.1766(4) 0.4125(4) 0.2205(3) 0.0453(9) Uani d 1
H H19 0.0763 0.4113 0.2423 0.054 Uiso calc 1
C C20 0.2947(4) 0.3260(3) 0.2824(3) 0.0398(9) Uani d 1
H H20 0.3617 0.3694 0.3379 0.048 Uiso calc 1
C C21 0.2186(5) 0.2264(5) 0.4235(3) 0.0630(12) Uani d 1
H H21A 0.1419 0.1685 0.4389 0.076 Uiso calc 1
H H21B 0.1911 0.3083 0.4436 0.076 Uiso calc 1
C C22 0.3746(5) 0.1924(4) 0.4809(3) 0.0504(10) Uani d 1
C C23 0.4913(5) 0.2649(4) 0.5322(3) 0.0548(11) Uani d 1
H H23 0.4870 0.3492 0.5449 0.066 Uiso calc 1
C C24 0.7723(5) 0.2219(4) 0.6012(3) 0.0624(12) Uani d 1
H H24A 0.8373 0.1489 0.6036 0.075 Uiso calc 1
H H24B 0.7806 0.2527 0.6692 0.075 Uiso calc 1
C C25 0.8274(5) 0.3194(4) 0.5369(3) 0.0585(11) Uani d 1
H H25A 0.7699 0.3957 0.5393 0.070 Uiso calc 1
H H25B 0.9373 0.3361 0.5603 0.070 Uiso calc 1

loop_
_atom_site_aniso_label
_atom_site_aniso_U_11
_atom_site_aniso_U_22
_atom_site_aniso_U_33
_atom_site_aniso_U_12
_atom_site_aniso_U_13
_atom_site_aniso_U_23
S9 0.0720(8) 0.0642(8) 0.1050(10) 0.0174(7) -0.0215(7) 0.0085(8)
O1 0.097(3) 0.087(3) 0.096(3) -0.032(2) -0.028(2) -0.016(2)
O2 0.104(3) 0.072(3) 0.095(3) -0.032(2) 0.042(2) -0.011(2)
O3 0.0668(19) 0.0457(16) 0.0421(15) 0.0084(15) -0.0129(13) -0.0093(13)
O4 0.085(2) 0.0445(16) 0.0423(15) 0.0019(16) 0.0087(14) 0.0044(14)
O5 0.107(2) 0.0362(15) 0.0420(17) 0.0049(16) 0.0050(16) 0.0013(13)
O6 0.0474(15) 0.0523(17) 0.0492(16) -0.0038(13) 0.0098(12) 0.0093(13)
O7 0.0715(19) 0.0501(17) 0.0370(14) -0.0061(15) 0.0041(12) -0.0081(13)
N1 0.0393(18) 0.0464(19) 0.0439(18) 0.0011(15) 0.0064(14) -0.0083(15)
N2 0.063(2) 0.040(2) 0.075(3) -0.001(2) 0.008(2) -0.010(2)
N3 0.068(3) 0.048(2) 0.059(2) 0.000(2) 0.0015(19) 0.0108(18)
N4 0.075(3) 0.039(2) 0.059(2) -0.0001(19) -0.004(2) 0.0038(18)
N5 0.066(2) 0.046(2) 0.0411(19) 0.0018(19) 0.0010(16) 0.0059(16)
C1 0.040(2) 0.042(2) 0.049(2) -0.0014(18) 0.0069(18) -0.002(2)
C2 0.054(3) 0.052(3) 0.061(3) -0.006(2) 0.012(2) -0.010(2)
C3 0.049(3) 0.041(2) 0.096(4) -0.005(2) 0.020(3) 0.000(3)
C4 0.039(2) 0.053(3) 0.073(3) -0.003(2) 0.004(2) 0.020(2)
C5 0.044(2) 0.050(3) 0.056(3) -0.003(2) -0.0004(19) 0.007(2)
C6 0.035(2) 0.040(2) 0.044(2) 0.0013(17) 0.0037(16) 0.0001(18)
C7 0.042(2) 0.040(2) 0.037(2) 0.0005(18) 0.0015(16) -0.0002(17)
C8 0.044(2) 0.067(3) 0.076(3) 0.012(2) 0.005(2) -0.008(3)
C10 0.069(3) 0.046(2) 0.074(3) 0.008(2) 0.002(2) 0.005(2)
C11 0.045(2) 0.049(2) 0.039(2) 0.0041(19) -0.0012(17) -0.0080(18)
C12 0.045(2) 0.036(2) 0.040(2) -0.0010(18) 0.0073(16) -0.0034(17)
C13 0.040(2) 0.035(2) 0.0319(19) 0.0008(17) 0.0051(15) 0.0013(16)
C14 0.039(2) 0.038(2) 0.0340(19) -0.0019(17) 0.0022(15) -0.0017(16)
C15 0.044(2) 0.038(2) 0.053(3) 0.0008(19) -0.0082(18) 0.0029(19)
C16 0.052(2) 0.037(2) 0.046(2) -0.001(2) 0.0051(18) 0.0005(19)
C17 0.056(3) 0.068(3) 0.124(4) -0.008(3) 0.019(3) 0.008(3)
C18 0.061(3) 0.059(3) 0.080(3) 0.015(2) 0.012(2) 0.016(3)
C19 0.044(2) 0.044(2) 0.050(2) 0.005(2) 0.0130(18) 0.005(2)
C20 0.042(2) 0.035(2) 0.042(2) -0.0008(18) 0.0079(16) 0.0038(18)
C21 0.060(3) 0.077(3) 0.057(3) 0.008(3) 0.025(2) 0.018(3)
C22 0.055(3) 0.053(3) 0.045(2) 0.006(2) 0.014(2) 0.014(2)
C23 0.072(3) 0.044(2) 0.051(2) 0.008(2) 0.017(2) 0.006(2)
C24 0.073(3) 0.072(3) 0.038(2) -0.006(3) 0.000(2) 0.001(2)
C25 0.061(3) 0.069(3) 0.042(2) -0.009(2) 0.0005(19) -0.014(2)

loop_
_atom_type_symbol
_atom_type_description
_atom_type_scat_dispersion_real
_atom_type_scat_dispersion_imag
_atom_type_scat_source
C C 0.0033 0.0016 'International Tables Vol C Tables 4.2.6.8 and 6.1.1.4'
H H 0.0000 0.0000 'International Tables Vol C Tables 4.2.6.8 and 6.1.1.4'
N N 0.0061 0.0033 'International Tables Vol C Tables 4.2.6.8 and 6.1.1.4'
O O 0.0106 0.0060 'International Tables Vol C Tables 4.2.6.8 and 6.1.1.4'
S S 0.1246 0.1234 'International Tables Vol C Tables 4.2.6.8 and 6.1.1.4'

loop_
_geom_angle_atom_site_label_1
_geom_angle_atom_site_label_2
_geom_angle_atom_site_label_3
_geom_angle
C10 S9 C8 92.9(2)
C15 O3 C14 106.3(3)
C15 O4 C16 110.0(3)
C19 O5 C16 110.5(3)
C20 O6 C21 114.3(3)
C1 O7 C25 119.0(3)
C8 N1 C11 107.3(3)
C8 N1 C7 114.5(3)
C11 N1 C7 106.0(3)
O2 N2 O1 123.8(4)
O2 N2 C12 119.1(4)
O1 N2 C12 117.0(4)
N4 N3 C22 108.7(4)
N3 N4 N5 107.1(3)
C23 N5 N4 110.6(4)
C23 N5 C24 128.5(4)
N4 N5 C24 119.7(4)
O7 C1 C2 123.3(4)
O7 C1 C6 116.1(3)
C2 C1 C6 120.6(4)
C3 C2 C1 119.8(4)
C3 C2 H2 120.1
C1 C2 H2 120.1
C4 C3 C2 120.8(4)
C4 C3 H3 119.6
C2 C3 H3 119.6
C3 C4 C5 119.2(4)
C3 C4 H4 120.4
C5 C4 H4 120.4
C4 C5 C6 121.7(4)
C4 C5 H5 119.1
C6 C5 H5 119.1
C5 C6 C1 117.8(4)
C5 C6 C7 121.5(3)
C1 C6 C7 120.7(3)
N1 C7 C6 111.2(3)
N1 C7 C13 103.8(3)
C6 C7 C13 117.4(3)
N1 C7 H7 108.0
C6 C7 H7 108.0
C13 C7 H7 108.0
N1 C8 S9 106.9(3)
N1 C8 H8B 110.4
S9 C8 H8B 110.4
N1 C8 H8A 110.4
S9 C8 H8A 110.4
H8B C8 H8A 108.6
C11 C10 S9 105.4(3)
C11 C10 H10A 110.7
S9 C10 H10A 110.7
C11 C10 H10B 110.7
S9 C10 H10B 110.7
H10A C10 H10B 108.8
N1 C11 C12 99.5(3)
N1 C11 C10 109.0(3)
C12 C11 C10 117.2(4)
N1 C11 H11 110.2
C12 C11 H11 110.2
C10 C11 H11 110.2
N2 C12 C11 112.8(3)
N2 C12 C13 113.8(3)
C11 C12 C13 105.4(3)
N2 C12 H12 108.2
C11 C12 H12 108.2
C13 C12 H12 108.2
C14 C13 C12 112.9(3)
C14 C13 C7 117.0(3)
C12 C13 C7 103.0(3)
C14 C13 H13 107.8
C12 C13 H13 107.8
C7 C13 H13 107.8
O3 C14 C20 101.8(3)
O3 C14 C13 110.0(3)
C20 C14 C13 117.5(3)
O3 C14 H14 109.0
C20 C14 H14 109.0
C13 C14 H14 109.0
O4 C15 O3 111.0(3)
O4 C15 C19 105.4(3)
O3 C15 C19 106.9(3)
O4 C15 H15 111.1
O3 C15 H15 111.1
C19 C15 H15 111.1
O5 C16 O4 104.6(3)
O5 C16 C17 108.9(4)
O4 C16 C17 109.0(4)
O5 C16 C18 111.7(3)
O4 C16 C18 109.5(3)
C17 C16 C18 112.7(4)
C16 C17 H17A 109.5
C16 C17 H17B 109.5
H17A C17 H17B 109.5
C16 C17 H17C 109.5
H17A C17 H17C 109.5
H17B C17 H17C 109.5
C16 C18 H18C 109.5
C16 C18 H18B 109.5
H18C C18 H18B 109.5
C16 C18 H18A 109.5
H18C C18 H18A 109.5
H18B C18 H18A 109.5
O5 C19 C20 110.9(3)
O5 C19 C15 104.4(3)
C20 C19 C15 104.1(3)
O5 C19 H19 112.3
C20 C19 H19 112.3
C15 C19 H19 112.3
O6 C20 C19 109.3(3)
O6 C20 C14 110.1(3)
C19 C20 C14 101.6(3)
O6 C20 H20 111.8
C19 C20 H20 111.8
C14 C20 H20 111.8
O6 C21 C22 111.3(3)
O6 C21 H21A 109.4
C22 C21 H21A 109.4
O6 C21 H21B 109.4
C22 C21 H21B 109.4
H21A C21 H21B 108.0
N3 C22 C23 107.9(4)
N3 C22 C21 121.3(4)
C23 C22 C21 130.3(4)
N5 C23 C22 105.7(4)
N5 C23 H23 127.2
C22 C23 H23 127.2
N5 C24 C25 109.8(3)
N5 C24 H24A 109.7
C25 C24 H24A 109.7
N5 C24 H24B 109.7
C25 C24 H24B 109.7
H24A C24 H24B 108.2
O7 C25 C24 106.5(3)
O7 C25 H25A 110.4
C24 C25 H25A 110.4
O7 C25 H25B 110.4
C24 C25 H25B 110.4
H25A C25 H25B 108.6

loop_
_geom_bond_atom_site_label_1
_geom_bond_atom_site_label_2
_geom_bond_distance
S9 C10 1.801(4)
S9 C8 1.855(5)
O1 N2 1.210(4)
O2 N2 1.207(4)
O3 C15 1.402(4)
O3 C14 1.454(4)
O4 C15 1.398(5)
O4 C16 1.428(5)
O5 C19 1.406(5)
O5 C16 1.415(4)
O6 C20 1.418(4)
O6 C21 1.439(4)
O7 C1 1.373(4)
O7 C25 1.425(4)
N1 C8 1.445(5)
N1 C11 1.466(5)
N1 C7 1.480(4)
N2 C12 1.498(5)
N3 N4 1.312(4)
N3 C22 1.360(5)
N4 N5 1.351(4)
N5 C23 1.326(5)
N5 C24 1.451(5)
C1 C2 1.382(6)
C1 C6 1.390(5)
C2 C3 1.372(6)
C2 H2 0.9300
C3 C4 1.366(6)
C3 H3 0.9300
C4 C5 1.377(6)
C4 H4 0.9300
C5 C6 1.385(5)
C5 H5 0.9300
C6 C7 1.508(5)
C7 C13 1.576(5)
C7 H7 0.9800
C8 H8B 0.9700
C8 H8A 0.9700
C10 C11 1.536(6)
C10 H10A 0.9700
C10 H10B 0.9700
C11 C12 1.528(5)
C11 H11 0.9800
C12 C13 1.532(5)
C12 H12 0.9800
C13 C14 1.528(5)
C13 H13 0.9800
C14 C20 1.523(5)
C14 H14 0.9800
C15 C19 1.528(5)
C15 H15 0.9800
C16 C17 1.490(6)
C16 C18 1.501(5)
C17 H17A 0.9600
C17 H17B 0.9600
C17 H17C 0.9600
C18 H18C 0.9600
C18 H18B 0.9600
C18 H18A 0.9600
C19 C20 1.521(5)
C19 H19 0.9800
C20 H20 0.9800
C21 C22 1.483(6)
C21 H21A 0.9700
C21 H21B 0.9700
C22 C23 1.366(6)
C23 H23 0.9300
C24 C25 1.506(6)
C24 H24A 0.9700
C24 H24B 0.9700
C25 H25A 0.9700
C25 H25B 0.9700

loop_
_geom_hbond_atom_site_label_D
_geom_hbond_atom_site_label_H
_geom_hbond_atom_site_label_A
_geom_hbond_site_symmetry_A
_geom_hbond_distance_DH
_geom_hbond_distance_HA
_geom_hbond_distance_DA
_geom_hbond_angle_DHA
C23 H23 N3 2_656 0.93 2.58 3.433(6) 152
C25 H25A N3 2_656 0.97 2.60 3.553(6) 168
C25 H25B S9 2_756 0.97 2.80 3.591(4) 140

loop_
_geom_torsion_atom_site_label_1
_geom_torsion_atom_site_label_2
_geom_torsion_atom_site_label_3
_geom_torsion_atom_site_label_4
_geom_torsion
C22 N3 N4 N5 0.6(4)
N3 N4 N5 C23 -1.2(4)
N3 N4 N5 C24 -169.7(3)
C25 O7 C1 C2 15.5(5)
C25 O7 C1 C6 -164.5(3)
O7 C1 C2 C3 -179.6(4)
C6 C1 C2 C3 0.4(6)
C1 C2 C3 C4 -2.0(6)
C2 C3 C4 C5 0.9(6)
C3 C4 C5 C6 1.9(6)
C4 C5 C6 C1 -3.4(6)
C4 C5 C6 C7 174.6(4)
O7 C1 C6 C5 -177.8(3)
C2 C1 C6 C5 2.2(5)
O7 C1 C6 C7 4.2(5)
C2 C1 C6 C7 -175.8(4)
C8 N1 C7 C6 79.3(4)
C11 N1 C7 C6 -162.6(3)
C8 N1 C7 C13 -153.6(3)
C11 N1 C7 C13 -35.5(3)
C5 C6 C7 N1 47.2(4)
C1 C6 C7 N1 -134.8(3)
C5 C6 C7 C13 -72.0(5)
C1 C6 C7 C13 105.9(4)
C11 N1 C8 S9 -38.5(3)
C7 N1 C8 S9 78.8(3)
C10 S9 C8 N1 16.8(3)
C8 S9 C10 C11 8.6(3)
C8 N1 C11 C12 170.2(3)
C7 N1 C11 C12 47.5(3)
C8 N1 C11 C10 47.0(4)
C7 N1 C11 C10 -75.7(4)
S9 C10 C11 N1 -32.5(4)
S9 C10 C11 C12 -144.4(3)
O2 N2 C12 C11 83.3(5)
O1 N2 C12 C11 -92.5(4)
O2 N2 C12 C13 -36.8(5)
O1 N2 C12 C13 147.5(4)
N1 C11 C12 N2 -165.7(3)
C10 C11 C12 N2 -48.5(5)
N1 C11 C12 C13 -41.0(3)
C10 C11 C12 C13 76.2(4)
N2 C12 C13 C14 -88.8(4)
C11 C12 C13 C14 147.1(3)
N2 C12 C13 C7 144.0(3)
C11 C12 C13 C7 19.9(4)
N1 C7 C13 C14 -116.0(3)
C6 C7 C13 C14 7.1(5)
N1 C7 C13 C12 8.4(3)
C6 C7 C13 C12 131.5(3)
C15 O3 C14 C20 43.5(3)
C15 O3 C14 C13 168.8(3)
C12 C13 C14 O3 16.1(4)
C7 C13 C14 O3 135.5(3)
C12 C13 C14 C20 131.9(3)
C7 C13 C14 C20 -108.7(4)
C16 O4 C15 O3 -128.7(3)
C16 O4 C15 C19 -13.3(4)
C14 O3 C15 O4 86.5(3)
C14 O3 C15 C19 -28.0(4)
C19 O5 C16 O4 -22.5(4)
C19 O5 C16 C17 -138.9(4)
C19 O5 C16 C18 96.0(4)
C15 O4 C16 O5 22.0(4)
C15 O4 C16 C17 138.3(4)
C15 O4 C16 C18 -97.9(4)
C16 O5 C19 C20 126.0(3)
C16 O5 C19 C15 14.4(4)
O4 C15 C19 O5 -0.6(4)
O3 C15 C19 O5 117.6(3)
O4 C15 C19 C20 -116.9(3)
O3 C15 C19 C20 1.2(4)
C21 O6 C20 C19 -110.0(3)
C21 O6 C20 C14 139.3(3)
O5 C19 C20 O6 156.1(3)
C15 C19 C20 O6 -92.2(3)
O5 C19 C20 C14 -87.7(4)
C15 C19 C20 C14 24.1(4)
O3 C14 C20 O6 75.0(3)
C13 C14 C20 O6 -45.2(4)
O3 C14 C20 C19 -40.6(3)
C13 C14 C20 C19 -160.8(3)
C20 O6 C21 C22 -73.2(4)
N4 N3 C22 C23 0.1(4)
N4 N3 C22 C21 173.3(3)
O6 C21 C22 N3 -69.4(5)
O6 C21 C22 C23 102.1(5)
N4 N5 C23 C22 1.2(4)
C24 N5 C23 C22 168.4(4)
N3 C22 C23 N5 -0.8(4)
C21 C22 C23 N5 -173.1(4)
C23 N5 C24 C25 -49.6(5)
N4 N5 C24 C25 116.7(4)
C1 O7 C25 C24 159.4(3)
N5 C24 C25 O7 -55.0(4)

_cod_database_fobs_code 2240862
